data_4308375
loop_
_publ_author_name
'Komuro, Takashi'
'Matsuo, Tsukasa'
'Kawaguchi, Hiroyuki'
'Tatsumi, Kazuyuki'

_publ_section_title
;
 Synthesis of a Vanadium(III) Tris(arylthiolato) Complex and Its Reactions
 with Azide and Azo Compounds: Formation of a Sulfenamide Complex via
 Cleavage of an Azo NN Bond
;
_journal_coden_ASTM INOCAJ
_journal_issue 2
_journal_name_full 'Inorganic Chemistry'
_journal_page_first 175
_journal_page_last 177
_journal_paper_doi 10.1021/ic048721c
_journal_volume 44
_journal_year 2005
_chemical_formula_moiety 'C46 H78 N S3 Si6 V '
_chemical_formula_sum 'C46 H78 N S3 Si6 V'
_chemical_formula_weight 960.76
_space_group_IT_number 14
_symmetry_cell_setting monoclinic
_symmetry_Int_Tables_number 14
_symmetry_space_group_name_Hall '-P 2ybc'
_symmetry_space_group_name_H-M 'P 1 21/c 1'
_audit_creation_date 2004-08-23
_audit_creation_method 'by CrystalStructure v3.5.1'
_cell_angle_alpha 90
_cell_angle_beta 99.814(3)
_cell_angle_gamma 90
_cell_formula_units_Z 4
_cell_length_a 12.295(3)
_cell_length_b 16.438(4)
_cell_length_c 27.386(7)
_cell_measurement_reflns_used 18549
_cell_measurement_temperature 173.1
_cell_measurement_theta_max 27.5
_cell_measurement_theta_min 3.0
_cell_volume 5454(2)
_computing_cell_refinement CrystalClear
_computing_data_collection CrystalClear
_computing_data_reduction CrystalStructure
_computing_publication_material 'CrystalStructure Ver. 3.5.1'
_computing_structure_refinement CRYSTALS
_computing_structure_solution 'DIRDIF99 (PATTY)'
_diffrn_detector_area_resol_mean 7.31
_diffrn_measured_fraction_theta_full 0.9945
_diffrn_measured_fraction_theta_max 0.9961
_diffrn_measurement_device_type 'Rigaku Mercury'
_diffrn_measurement_method \w
_diffrn_radiation_type 'Mo K\a'
_diffrn_radiation_wavelength 0.7107
_diffrn_reflns_av_R_equivalents 0.043
_diffrn_reflns_limit_h_max 15
_diffrn_reflns_limit_h_min -15
_diffrn_reflns_limit_k_max 21
_diffrn_reflns_limit_k_min -21
_diffrn_reflns_limit_l_max 35
_diffrn_reflns_limit_l_min -35
_diffrn_reflns_number 87630
_diffrn_reflns_theta_full 27.50
_diffrn_reflns_theta_max 27.48
_exptl_absorpt_coefficient_mu 0.458
_exptl_absorpt_correction_T_max 0.964
_exptl_absorpt_correction_T_min 0.890
_exptl_absorpt_correction_type multi-scan
_exptl_absorpt_process_details 'Jacobson, R. (1998) Private communication'
_exptl_crystal_colour dark-red
_exptl_crystal_density_diffrn 1.170
_exptl_crystal_density_method 'not measured'
_exptl_crystal_description block
_exptl_crystal_F_000 2064.00
_exptl_crystal_size_max 0.13
_exptl_crystal_size_mid 0.10
_exptl_crystal_size_min 0.08
_refine_diff_density_max 0.94
_refine_diff_density_min -0.64
_refine_ls_extinction_method none
_refine_ls_goodness_of_fit_ref 1.001
_refine_ls_hydrogen_treatment refall
_refine_ls_number_parameters 592
_refine_ls_number_reflns 12477
_refine_ls_R_factor_gt 0.0550
_refine_ls_shift/su_max 0.0000
_refine_ls_structure_factor_coef Fsqd
_refine_ls_weighting_details 'w = 1/[0.0028Fo^2^ + 1.0000\s(Fo^2^)]/(4Fo^2^)'
_refine_ls_weighting_scheme calc
_refine_ls_wR_factor_ref 0.1540
_reflns_number_gt 10172
_reflns_number_total 12920
_reflns_threshold_expression F^2^>2.0\s(F^2^)
_cod_data_source_file ic048721csi20041021_032116_3.cif
_cod_data_source_block '_V{SC6H3(SiMe3)2}3(NC10H15)'
_cod_original_cell_volume 5454.0(25)
_cod_original_formula_sum 'C46 H78 N S3 Si6 V '
_cod_database_code 4308375

loop_
_symmetry_equiv_pos_as_xyz
x,y,z
-x,-y,-z
-x,y+1/2,-z+1/2
x,-y+1/2,z+1/2

loop_
_atom_site_label
_atom_site_type_symbol
_atom_site_fract_x
_atom_site_fract_y
_atom_site_fract_z
_atom_site_U_iso_or_equiv
_atom_site_adp_type
_atom_site_occupancy
_atom_site_symmetry_multiplicity
_atom_site_calc_flag
_atom_site_refinement_flags
_atom_site_disorder_assembly
_atom_site_disorder_group
V(1) V 0.67234(3) 0.72427(2) 0.11080(2) 0.01717(11) Uani 1.00 1 d . . .
S(1) S 0.48179(5) 0.72948(4) 0.10367(2) 0.0231(2) Uani 1.00 1 d . . .
S(2) S 0.73839(5) 0.62955(4) 0.16723(2) 0.0201(2) Uani 1.00 1 d . . .
S(3) S 0.70416(5) 0.69990(4) 0.03303(2) 0.0203(2) Uani 1.00 1 d . . .
Si(1) Si 0.38365(6) 0.84174(5) 0.18998(3) 0.0297(2) Uani 1.00 1 d . . .
Si(2) Si 0.42211(6) 0.52778(5) 0.09871(3) 0.0243(2) Uani 1.00 1 d . . .
Si(3) Si 0.77170(7) 0.71028(5) 0.28598(3) 0.0250(2) Uani 1.00 1 d . . .
Si(4) Si 0.95495(7) 0.51773(5) 0.14927(3) 0.0279(2) Uani 1.00 1 d . . .
Si(5) Si 0.96575(6) 0.72273(5) 0.00682(3) 0.0284(2) Uani 1.00 1 d . . .
Si(6) Si 0.49774(6) 0.81830(5) -0.03734(3) 0.0266(2) Uani 1.00 1 d . . .
N(1) N 0.7380(2) 0.80968(13) 0.12623(8) 0.0233(6) Uani 1.00 1 d . . .
C(1) C 0.4414(2) 0.6800(2) 0.15625(9) 0.0200(6) Uani 1.00 1 d . . .
C(2) C 0.4165(2) 0.7290(2) 0.19542(10) 0.0239(7) Uani 1.00 1 d . . .
C(3) C 0.3946(2) 0.6880(2) 0.23757(11) 0.0294(7) Uani 1.00 1 d . . .
C(4) C 0.3953(2) 0.6039(2) 0.24067(11) 0.0316(8) Uani 1.00 1 d . . .
C(5) C 0.4096(2) 0.5583(2) 0.19955(10) 0.0277(7) Uani 1.00 1 d . . .
C(6) C 0.4313(2) 0.5943(2) 0.15602(10) 0.0224(6) Uani 1.00 1 d . . .
C(7) C 0.2566(3) 0.8519(2) 0.1431(2) 0.0624(12) Uani 1.00 1 d . . .
C(8) C 0.4901(3) 0.9125(2) 0.17379(13) 0.0374(9) Uani 1.00 1 d . . .
C(9) C 0.3536(4) 0.8768(2) 0.2515(2) 0.0589(12) Uani 1.00 1 d . . .
C(10) C 0.3852(3) 0.4220(2) 0.11608(12) 0.0351(8) Uani 1.00 1 d . . .
C(11) C 0.5526(2) 0.5187(2) 0.07272(11) 0.0317(8) Uani 1.00 1 d . . .
C(12) C 0.3065(3) 0.5657(2) 0.05072(12) 0.0380(9) Uani 1.00 1 d . . .
C(13) C 0.8713(2) 0.6515(2) 0.20265(9) 0.0194(6) Uani 1.00 1 d . . .
C(14) C 0.8820(2) 0.6997(2) 0.24573(9) 0.0212(6) Uani 1.00 1 d . . .
C(15) C 0.9889(2) 0.7275(2) 0.26435(11) 0.0298(7) Uani 1.00 1 d . . .
C(16) C 1.0789(3) 0.7065(2) 0.24281(12) 0.0348(8) Uani 1.00 1 d . . .
C(17) C 1.0671(2) 0.6484(2) 0.20585(11) 0.0313(8) Uani 1.00 1 d . . .
C(18) C 0.9623(2) 0.6169(2) 0.18520(9) 0.0227(6) Uani 1.00 1 d . . .
C(19) C 0.6992(3) 0.6108(2) 0.28848(12) 0.0387(9) Uani 1.00 1 d . . .
C(20) C 0.6704(3) 0.7931(2) 0.26637(12) 0.0355(8) Uani 1.00 1 d . . .
C(21) C 0.8437(3) 0.7327(2) 0.35029(12) 0.0469(10) Uani 1.00 1 d . . .
C(22) C 1.1009(3) 0.4834(2) 0.15145(13) 0.0518(11) Uani 1.00 1 d . . .
C(23) C 0.8834(3) 0.5163(2) 0.08360(10) 0.0331(8) Uani 1.00 1 d . . .
C(24) C 0.8841(3) 0.4413(2) 0.18342(13) 0.0497(11) Uani 1.00 1 d . . .
C(25) C 0.7392(2) 0.7868(2) -0.00077(9) 0.0201(6) Uani 1.00 1 d . . .
C(26) C 0.8506(2) 0.8008(2) -0.00493(9) 0.0230(6) Uani 1.00 1 d . . .
C(27) C 0.8740(2) 0.8744(2) -0.02689(10) 0.0308(8) Uani 1.00 1 d . . .
C(28) C 0.7932(3) 0.9302(2) -0.04500(11) 0.0358(8) Uani 1.00 1 d . . .
C(29) C 0.6837(3) 0.9101(2) -0.04552(11) 0.0310(7) Uani 1.00 1 d . . .
C(30) C 0.6528(2) 0.8374(2) -0.02436(9) 0.0239(7) Uani 1.00 1 d . . .
C(31) C 0.9157(3) 0.6288(2) -0.02831(11) 0.0429(9) Uani 1.00 1 d . . .
C(32) C 1.0179(3) 0.7014(2) 0.07337(11) 0.0330(8) Uani 1.00 1 d . . .
C(33) C 1.0859(3) 0.7622(3) -0.0199(2) 0.0605(13) Uani 1.00 1 d . . .
C(34) C 0.4540(3) 0.8463(3) -0.10437(12) 0.0472(10) Uani 1.00 1 d . . .
C(35) C 0.4297(3) 0.8868(2) 0.00299(12) 0.0383(9) Uani 1.00 1 d . . .
C(36) C 0.4502(3) 0.7122(2) -0.03240(12) 0.0344(8) Uani 1.00 1 d . . .
C(37) C 0.7982(2) 0.8864(2) 0.13348(9) 0.0201(6) Uani 1.00 1 d . . .
C(38) C 0.8115(2) 0.9146(2) 0.18762(9) 0.0264(7) Uani 1.00 1 d . . .
C(39) C 0.7360(2) 0.9512(2) 0.09879(10) 0.0242(7) Uani 1.00 1 d . . .
C(40) C 0.9132(2) 0.8733(2) 0.12013(11) 0.0293(7) Uani 1.00 1 d . . .
C(41) C 0.8771(3) 0.9946(2) 0.19301(10) 0.0316(8) Uani 1.00 1 d . . .
C(42) C 0.8016(2) 1.0314(2) 0.10559(10) 0.0258(7) Uani 1.00 1 d . . .
C(43) C 0.9766(2) 0.9537(2) 0.12520(12) 0.0368(8) Uani 1.00 1 d . . .
C(44) C 0.8143(3) 1.0596(2) 0.15966(10) 0.0295(7) Uani 1.00 1 d . . .
C(45) C 0.9147(3) 1.0186(2) 0.09163(11) 0.0340(8) Uani 1.00 1 d . . .
C(46) C 0.9911(3) 0.9823(2) 0.17906(12) 0.0423(9) Uani 1.00 1 d . . .
H(1) H 0.3786 0.7198 0.26536 0.0365 Uiso 1.00 1 c . . .
H(2) H 0.3859 0.5773 0.27126 0.0387 Uiso 1.00 1 c . . .
H(3) H 0.4036 0.4995 0.20087 0.0341 Uiso 1.00 1 c . . .
H(4) H 0.2366 0.9089 0.1389 0.072 Uiso 1.00 1 c . . .
H(5) H 0.2701 0.8299 0.1118 0.071 Uiso 1.00 1 c . . .
H(6) H 0.1969 0.8221 0.1538 0.071 Uiso 1.00 1 c . . .
H(7) H 0.5558 0.9100 0.19898 0.046 Uiso 1.00 1 c . . .
H(8) H 0.5084 0.8966 0.14206 0.047 Uiso 1.00 1 c . . .
H(9) H 0.4614 0.9676 0.17159 0.046 Uiso 1.00 1 c . . .
H(10) H 0.4209 0.8742 0.2758 0.076 Uiso 1.00 1 c . . .
H(11) H 0.3266 0.9323 0.2488 0.076 Uiso 1.00 1 c . . .
H(12) H 0.2982 0.8417 0.2617 0.076 Uiso 1.00 1 c . . .
H(13) H 0.3175 0.4236 0.12982 0.0437 Uiso 1.00 1 c . . .
H(14) H 0.3746 0.3879 0.08674 0.0438 Uiso 1.00 1 c . . .
H(15) H 0.4443 0.3999 0.14048 0.0436 Uiso 1.00 1 c . . .
H(16) H 0.6100 0.4957 0.09759 0.0395 Uiso 1.00 1 c . . .
H(17) H 0.5404 0.4836 0.04383 0.0395 Uiso 1.00 1 c . . .
H(18) H 0.5751 0.5722 0.06330 0.0398 Uiso 1.00 1 c . . .
H(19) H 0.3232 0.6204 0.04095 0.0455 Uiso 1.00 1 c . . .
H(20) H 0.2979 0.5302 0.02203 0.0456 Uiso 1.00 1 c . . .
H(21) H 0.2387 0.5663 0.06430 0.0456 Uiso 1.00 1 c . . .
H(22) H 0.9996 0.7624 0.29333 0.0342 Uiso 1.00 1 c . . .
H(23) H 1.1498 0.7323 0.25365 0.0405 Uiso 1.00 1 c . . .
H(24) H 1.1318 0.6291 0.19345 0.0380 Uiso 1.00 1 c . . .
H(25) H 0.6471 0.6148 0.31125 0.049 Uiso 1.00 1 c . . .
H(26) H 0.6601 0.5973 0.25567 0.049 Uiso 1.00 1 c . . .
H(27) H 0.7530 0.5687 0.29971 0.049 Uiso 1.00 1 c . . .
H(28) H 0.7090 0.8446 0.26668 0.0438 Uiso 1.00 1 c . . .
H(29) H 0.6315 0.7820 0.23315 0.0438 Uiso 1.00 1 c . . .
H(30) H 0.6179 0.7957 0.28904 0.0438 Uiso 1.00 1 c . . .
H(31) H 0.8963 0.6897 0.36116 0.055 Uiso 1.00 1 c . . .
H(32) H 0.8823 0.7842 0.35040 0.055 Uiso 1.00 1 c . . .
H(33) H 0.7904 0.7359 0.37259 0.055 Uiso 1.00 1 c . . .
H(34) H 1.1019 0.4323 0.13391 0.062 Uiso 1.00 1 c . . .
H(35) H 1.1404 0.5243 0.13585 0.062 Uiso 1.00 1 c . . .
H(36) H 1.1362 0.4764 0.18567 0.062 Uiso 1.00 1 c . . .
H(37) H 0.8063 0.5304 0.08220 0.0403 Uiso 1.00 1 c . . .
H(38) H 0.9179 0.5555 0.06461 0.0404 Uiso 1.00 1 c . . .
H(39) H 0.8887 0.4624 0.06980 0.0404 Uiso 1.00 1 c . . .
H(40) H 0.8071 0.4562 0.18111 0.062 Uiso 1.00 1 c . . .
H(41) H 0.8893 0.3878 0.16905 0.062 Uiso 1.00 1 c . . .
H(42) H 0.9191 0.4404 0.21795 0.062 Uiso 1.00 1 c . . .
H(43) H 0.9501 0.8867 -0.02908 0.0375 Uiso 1.00 1 c . . .
H(44) H 0.8126 0.9825 -0.05741 0.0434 Uiso 1.00 1 c . . .
H(45) H 0.6264 0.9470 -0.06091 0.0369 Uiso 1.00 1 c . . .
H(46) H 0.8505 0.6088 -0.01661 0.052 Uiso 1.00 1 c . . .
H(47) H 0.8974 0.6413 -0.06336 0.052 Uiso 1.00 1 c . . .
H(48) H 0.9728 0.5875 -0.02315 0.052 Uiso 1.00 1 c . . .
H(49) H 0.9582 0.6807 0.08887 0.0388 Uiso 1.00 1 c . . .
H(50) H 1.0764 0.6612 0.07617 0.0388 Uiso 1.00 1 c . . .
H(51) H 1.0464 0.7512 0.08979 0.0390 Uiso 1.00 1 c . . .
H(52) H 1.1441 0.7217 -0.0163 0.075 Uiso 1.00 1 c . . .
H(53) H 1.0622 0.7741 -0.0548 0.075 Uiso 1.00 1 c . . .
H(54) H 1.1133 0.8115 -0.0026 0.075 Uiso 1.00 1 c . . .
H(55) H 0.4764 0.9017 -0.10964 0.056 Uiso 1.00 1 c . . .
H(56) H 0.4890 0.8096 -0.12471 0.056 Uiso 1.00 1 c . . .
H(57) H 0.3744 0.8418 -0.11339 0.056 Uiso 1.00 1 c . . .
H(58) H 0.4488 0.8692 0.03719 0.047 Uiso 1.00 1 c . . .
H(59) H 0.4547 0.9423 -0.00002 0.047 Uiso 1.00 1 c . . .
H(60) H 0.3502 0.8843 -0.00725 0.047 Uiso 1.00 1 c . . .
H(61) H 0.3708 0.7095 -0.04274 0.0404 Uiso 1.00 1 c . . .
H(62) H 0.4859 0.6775 -0.05356 0.0405 Uiso 1.00 1 c . . .
H(63) H 0.4693 0.6940 0.00168 0.0406 Uiso 1.00 1 c . . .
H(64) H 0.7392 0.9235 0.19631 0.0316 Uiso 1.00 1 c . . .
H(65) H 0.8505 0.8735 0.20926 0.0317 Uiso 1.00 1 c . . .
H(66) H 0.7291 0.9332 0.06468 0.0285 Uiso 1.00 1 c . . .
H(67) H 0.6631 0.9594 0.10698 0.0286 Uiso 1.00 1 c . . .
H(68) H 0.9531 0.8334 0.14237 0.0351 Uiso 1.00 1 c . . .
H(69) H 0.9058 0.8539 0.08627 0.0350 Uiso 1.00 1 c . . .
H(70) H 0.8857 1.0125 0.22719 0.0372 Uiso 1.00 1 c . . .
H(71) H 0.7621 1.0726 0.08420 0.0308 Uiso 1.00 1 c . . .
H(72) H 1.0487 0.9453 0.11616 0.0448 Uiso 1.00 1 c . . .
H(73) H 0.7420 1.0677 0.16854 0.0352 Uiso 1.00 1 c . . .
H(74) H 0.8551 1.1104 0.16367 0.0355 Uiso 1.00 1 c . . .
H(75) H 0.9062 1.0007 0.05745 0.0418 Uiso 1.00 1 c . . .
H(76) H 0.9559 1.0692 0.09546 0.0416 Uiso 1.00 1 c . . .
H(77) H 1.0312 1.0333 0.18258 0.048 Uiso 1.00 1 c . . .
H(78) H 1.0317 0.9417 0.20056 0.048 Uiso 1.00 1 c . . .

loop_
_atom_site_aniso_label
_atom_site_aniso_U_11
_atom_site_aniso_U_22
_atom_site_aniso_U_33
_atom_site_aniso_U_12
_atom_site_aniso_U_13
_atom_site_aniso_U_23
V(1) 0.0186(2) 0.0169(2) 0.0160(2) -0.0000(2) 0.0029(2) 0.0007(2)
S(1) 0.0210(3) 0.0251(3) 0.0240(3) 0.0009(3) 0.0060(3) 0.0038(3)
S(2) 0.0219(3) 0.0192(3) 0.0183(3) 0.0001(2) 0.0005(2) 0.0004(2)
S(3) 0.0235(3) 0.0200(3) 0.0182(3) 0.0010(2) 0.0060(3) 0.0018(2)
Si(1) 0.0238(4) 0.0225(4) 0.0450(5) 0.0032(3) 0.0119(4) -0.0043(3)
Si(2) 0.0250(4) 0.0212(4) 0.0280(4) -0.0021(3) 0.0085(3) -0.0031(3)
Si(3) 0.0347(4) 0.0222(4) 0.0182(3) 0.0042(3) 0.0047(3) -0.0018(3)
Si(4) 0.0360(4) 0.0273(4) 0.0217(4) 0.0108(3) 0.0088(3) 0.0017(3)
Si(5) 0.0246(4) 0.0377(5) 0.0249(4) 0.0061(3) 0.0101(3) 0.0066(3)
Si(6) 0.0263(4) 0.0290(4) 0.0237(4) 0.0086(3) 0.0024(3) 0.0021(3)
N(1) 0.0269(12) 0.0217(11) 0.0211(11) -0.0022(9) 0.0032(9) -0.0007(9)
C(1) 0.0142(11) 0.0214(12) 0.0253(13) -0.0010(10) 0.0054(10) 0.0019(10)
C(2) 0.0194(13) 0.0237(13) 0.030(1) -0.0005(10) 0.0077(11) -0.0019(11)
C(3) 0.031(2) 0.032(2) 0.028(1) 0.0008(12) 0.0146(12) -0.0032(12)
C(4) 0.037(2) 0.033(2) 0.028(1) -0.0004(13) 0.0121(13) 0.0031(12)
C(5) 0.030(1) 0.0222(13) 0.033(2) -0.0018(11) 0.0124(12) 0.0028(11)
C(6) 0.0185(12) 0.0209(12) 0.029(1) 0.0023(10) 0.0059(11) -0.0002(10)
C(7) 0.033(2) 0.044(2) 0.101(4) 0.012(2) -0.013(2) -0.001(2)
C(8) 0.039(2) 0.023(1) 0.053(2) 0.0009(13) 0.017(2) 0.0023(13)
C(9) 0.081(3) 0.032(2) 0.076(3) 0.002(2) 0.051(2) -0.015(2)
C(10) 0.039(2) 0.025(2) 0.044(2) -0.0052(13) 0.017(1) -0.0066(13)
C(11) 0.033(2) 0.029(2) 0.037(2) -0.0052(12) 0.0155(13) -0.0094(12)
C(12) 0.035(2) 0.042(2) 0.036(2) -0.007(1) 0.004(1) -0.001(1)
C(13) 0.0216(12) 0.0178(12) 0.0180(12) -0.0010(10) 0.0011(10) 0.0045(9)
C(14) 0.0244(13) 0.0171(12) 0.0205(12) 0.0029(10) -0.0007(10) 0.0006(9)
C(15) 0.033(2) 0.025(1) 0.028(1) -0.0029(12) -0.0055(12) -0.0008(11)
C(16) 0.025(2) 0.037(2) 0.039(2) -0.0073(12) -0.0038(13) 0.0091(13)
C(17) 0.023(1) 0.038(2) 0.033(2) 0.0040(12) 0.0075(12) 0.0103(13)
C(18) 0.0249(13) 0.0242(13) 0.0200(12) 0.0051(11) 0.0067(10) 0.0081(10)
C(19) 0.048(2) 0.033(2) 0.041(2) -0.002(1) 0.022(2) 0.0004(13)
C(20) 0.041(2) 0.032(2) 0.036(2) 0.0100(13) 0.015(1) 0.0016(13)
C(21) 0.063(2) 0.051(2) 0.024(2) 0.009(2) -0.002(2) -0.007(1)
C(22) 0.050(2) 0.066(3) 0.038(2) 0.032(2) 0.003(2) -0.009(2)
C(23) 0.042(2) 0.030(2) 0.028(1) 0.0093(13) 0.0070(13) -0.0015(12)
C(24) 0.085(3) 0.028(2) 0.041(2) 0.002(2) 0.025(2) 0.004(1)
C(25) 0.0262(13) 0.0177(12) 0.0170(12) 0.0017(10) 0.0056(10) -0.0002(9)
C(26) 0.0232(13) 0.029(1) 0.0171(12) 0.0014(11) 0.0056(10) 0.0029(10)
C(27) 0.031(2) 0.035(2) 0.027(1) -0.0055(13) 0.0095(12) 0.0060(12)
C(28) 0.047(2) 0.030(2) 0.031(2) -0.004(1) 0.009(1) 0.0101(12)
C(29) 0.038(2) 0.027(1) 0.027(1) 0.0077(12) 0.0036(13) 0.0068(11)
C(30) 0.028(1) 0.0235(13) 0.0205(12) 0.0057(11) 0.0053(11) 0.0024(10)
C(31) 0.058(2) 0.047(2) 0.024(2) 0.021(2) 0.008(1) -0.005(1)
C(32) 0.030(2) 0.034(2) 0.032(2) 0.0058(12) -0.0010(13) 0.0018(13)
C(33) 0.038(2) 0.078(3) 0.073(3) 0.014(2) 0.030(2) 0.033(2)
C(34) 0.040(2) 0.066(3) 0.033(2) 0.011(2) -0.001(2) 0.008(2)
C(35) 0.041(2) 0.032(2) 0.044(2) 0.008(1) 0.015(2) -0.0005(13)
C(36) 0.030(2) 0.035(2) 0.036(2) 0.0016(13) -0.0013(13) -0.0047(13)
C(37) 0.0210(12) 0.0180(12) 0.0199(12) -0.0024(10) -0.0001(10) -0.0016(9)
C(38) 0.036(2) 0.0239(13) 0.0192(12) 0.0008(11) 0.0050(11) 0.0027(10)
C(39) 0.0243(13) 0.0245(13) 0.0225(13) -0.0002(11) 0.0006(11) 0.0015(10)
C(40) 0.023(1) 0.032(2) 0.033(2) 0.0031(12) 0.0048(12) 0.0001(12)
C(41) 0.044(2) 0.027(1) 0.0222(13) -0.0057(13) -0.0005(12) -0.0058(11)
C(42) 0.031(1) 0.0223(13) 0.0232(13) -0.0013(11) 0.0028(11) 0.0051(10)
C(43) 0.021(1) 0.042(2) 0.049(2) -0.0066(13) 0.0102(13) -0.000(2)
C(44) 0.041(2) 0.0194(13) 0.028(1) -0.0021(12) 0.0053(13) -0.0033(11)
C(45) 0.037(2) 0.033(2) 0.034(2) -0.0121(13) 0.0127(13) 0.0012(12)
C(46) 0.031(2) 0.042(2) 0.046(2) -0.012(1) -0.012(1) 0.003(2)

loop_
_atom_type_symbol
_atom_type_description
_atom_type_scat_dispersion_real
_atom_type_scat_dispersion_imag
_atom_type_scat_source
C C 0.003 0.002
;
International Tables for Crystallography
(1992, Vol. C, Tables 4.2.6.8 and 6.1.1.4)
;
H H 0.000 0.000
;
International Tables for Crystallography
(1992, Vol. C, Table 6.1.1.4)
;
N N 0.006 0.003
;
International Tables for Crystallography
(1992, Vol. C, Tables 4.2.6.8 and 6.1.1.4)
;
Si Si 0.082 0.070
;
International Tables for Crystallography
(1992, Vol. C, Tables 4.2.6.8 and 6.1.1.4)
;
S S 0.125 0.123
;
International Tables for Crystallography
(1992, Vol. C, Tables 4.2.6.8 and 6.1.1.4)
;
V V 0.300 0.529
;
International Tables for Crystallography
(1992, Vol. C, Tables 4.2.6.8 and 6.1.1.4)
;

loop_
_geom_angle_atom_site_label_1
_geom_angle_atom_site_label_2
_geom_angle_atom_site_label_3
_geom_angle
_geom_angle_publ_flag
_geom_angle_site_symmetry_1
_geom_angle_site_symmetry_2
_geom_angle_site_symmetry_3
S(1) V(1) S(2) 108.97(3) yes . . .
S(1) V(1) S(3) 105.14(3) yes . . .
S(1) V(1) N(1) 115.89(8) yes . . .
S(2) V(1) S(3) 115.09(3) yes . . .
S(2) V(1) N(1) 108.18(8) yes . . .
S(3) V(1) N(1) 103.73(9) yes . . .
C(1) S(1) V(1) 109.22(8) yes . . .
C(13) S(2) V(1) 115.03(9) yes . . .
C(25) S(3) V(1) 116.05(9) yes . . .
C(2) Si(1) C(7) 106.6(1) yes . . .
C(2) Si(1) C(8) 118.7(1) yes . . .
C(2) Si(1) C(9) 107.6(1) yes . . .
C(7) Si(1) C(8) 108.8(2) yes . . .
C(7) Si(1) C(9) 108.9(2) yes . . .
C(8) Si(1) C(9) 106.0(2) yes . . .
C(6) Si(2) C(10) 107.9(1) yes . . .
C(6) Si(2) C(11) 115.2(1) yes . . .
C(6) Si(2) C(12) 108.6(1) yes . . .
C(10) Si(2) C(11) 106.4(1) yes . . .
C(10) Si(2) C(12) 107.4(1) yes . . .
C(11) Si(2) C(12) 111.0(1) yes . . .
C(14) Si(3) C(19) 109.5(1) yes . . .
C(14) Si(3) C(20) 114.2(1) yes . . .
C(14) Si(3) C(21) 107.2(1) yes . . .
C(19) Si(3) C(20) 110.5(1) yes . . .
C(19) Si(3) C(21) 106.9(2) yes . . .
C(20) Si(3) C(21) 108.3(2) yes . . .
C(18) Si(4) C(22) 106.3(1) yes . . .
C(18) Si(4) C(23) 119.0(1) yes . . .
C(18) Si(4) C(24) 107.7(1) yes . . .
C(22) Si(4) C(23) 108.6(2) yes . . .
C(22) Si(4) C(24) 107.9(2) yes . . .
C(23) Si(4) C(24) 106.9(1) yes . . .
C(26) Si(5) C(31) 107.6(1) yes . . .
C(26) Si(5) C(32) 114.6(1) yes . . .
C(26) Si(5) C(33) 108.3(2) yes . . .
C(31) Si(5) C(32) 112.2(1) yes . . .
C(31) Si(5) C(33) 107.3(2) yes . . .
C(32) Si(5) C(33) 106.6(2) yes . . .
C(30) Si(6) C(34) 104.6(1) yes . . .
C(30) Si(6) C(35) 108.9(1) yes . . .
C(30) Si(6) C(36) 117.4(1) yes . . .
C(34) Si(6) C(35) 110.3(2) yes . . .
C(34) Si(6) C(36) 105.1(2) yes . . .
C(35) Si(6) C(36) 110.2(2) yes . . .
C(37) N(1) V(1) 172.8(2) yes . . .
C(2) C(1) C(6) 122.7(2) yes . . .
C(2) C(1) S(1) 118.4(2) yes . . .
C(6) C(1) S(1) 118.9(2) yes . . .
C(3) C(2) Si(1) 117.8(2) yes . . .
C(3) C(2) C(1) 116.6(2) yes . . .
Si(1) C(2) C(1) 124.5(2) yes . . .
C(4) C(3) C(2) 122.0(3) yes . . .
C(5) C(4) C(3) 119.3(3) yes . . .
C(6) C(5) C(4) 122.1(3) yes . . .
Si(2) C(6) C(1) 124.7(2) yes . . .
Si(2) C(6) C(5) 117.9(2) yes . . .
C(1) C(6) C(5) 116.6(2) yes . . .
C(14) C(13) C(18) 123.0(2) yes . . .
C(14) C(13) S(2) 120.9(2) yes . . .
C(18) C(13) S(2) 116.1(2) yes . . .
C(15) C(14) Si(3) 118.5(2) yes . . .
C(15) C(14) C(13) 115.8(2) yes . . .
Si(3) C(14) C(13) 124.4(2) yes . . .
C(16) C(15) C(14) 122.1(3) yes . . .
C(17) C(16) C(15) 119.5(3) yes . . .
C(18) C(17) C(16) 121.4(3) yes . . .
Si(4) C(18) C(13) 123.5(2) yes . . .
Si(4) C(18) C(17) 118.8(2) yes . . .
C(13) C(18) C(17) 116.0(2) yes . . .
C(26) C(25) C(30) 122.0(2) yes . . .
C(26) C(25) S(3) 119.5(2) yes . . .
C(30) C(25) S(3) 118.5(2) yes . . .
C(27) C(26) Si(5) 117.1(2) yes . . .
C(27) C(26) C(25) 116.6(2) yes . . .
Si(5) C(26) C(25) 125.6(2) yes . . .
C(28) C(27) C(26) 122.7(3) yes . . .
C(29) C(28) C(27) 119.0(3) yes . . .
C(30) C(29) C(28) 121.9(3) yes . . .
Si(6) C(30) C(25) 129.6(2) yes . . .
Si(6) C(30) C(29) 113.3(2) yes . . .
C(25) C(30) C(29) 116.9(2) yes . . .
C(38) C(37) C(39) 110.3(2) yes . . .
C(38) C(37) C(40) 108.7(2) yes . . .
C(38) C(37) N(1) 111.2(2) yes . . .
C(39) C(37) C(40) 109.3(2) yes . . .
C(39) C(37) N(1) 109.1(2) yes . . .
C(40) C(37) N(1) 108.2(2) yes . . .
C(41) C(38) C(37) 108.6(2) yes . . .
C(42) C(39) C(37) 108.8(2) yes . . .
C(43) C(40) C(37) 109.5(2) yes . . .
C(44) C(41) C(46) 109.5(3) yes . . .
C(44) C(41) C(38) 109.8(2) yes . . .
C(46) C(41) C(38) 110.6(3) yes . . .
C(44) C(42) C(45) 109.8(2) yes . . .
C(44) C(42) C(39) 109.9(2) yes . . .
C(45) C(42) C(39) 109.5(2) yes . . .
C(45) C(43) C(46) 109.3(3) yes . . .
C(45) C(43) C(40) 110.9(2) yes . . .
C(46) C(43) C(40) 109.1(3) yes . . .
C(41) C(44) C(42) 108.9(2) yes . . .
C(42) C(45) C(43) 109.2(3) yes . . .
C(41) C(46) C(43) 108.7(2) yes . . .

loop_
_geom_bond_atom_site_label_1
_geom_bond_atom_site_label_2
_geom_bond_distance
_geom_bond_publ_flag
_geom_bond_site_symmetry_1
_geom_bond_site_symmetry_2
V(1) S(1) 2.3191(7) yes . .
V(1) S(2) 2.2460(7) yes . .
V(1) S(3) 2.2658(8) yes . .
V(1) N(1) 1.639(2) yes . .
S(1) C(1) 1.796(3) yes . .
S(2) C(13) 1.789(2) yes . .
S(3) C(25) 1.795(3) yes . .
Si(1) C(2) 1.897(3) yes . .
Si(1) C(7) 1.853(4) yes . .
Si(1) C(8) 1.860(3) yes . .
Si(1) C(9) 1.875(5) yes . .
Si(2) C(6) 1.901(3) yes . .
Si(2) C(10) 1.878(3) yes . .
Si(2) C(11) 1.868(3) yes . .
Si(2) C(12) 1.870(3) yes . .
Si(3) C(14) 1.896(3) yes . .
Si(3) C(19) 1.869(3) yes . .
Si(3) C(20) 1.861(3) yes . .
Si(3) C(21) 1.868(3) yes . .
Si(4) C(18) 1.898(3) yes . .
Si(4) C(22) 1.872(4) yes . .
Si(4) C(23) 1.863(3) yes . .
Si(4) C(24) 1.868(4) yes . .
Si(5) C(26) 1.897(3) yes . .
Si(5) C(31) 1.868(3) yes . .
Si(5) C(32) 1.859(3) yes . .
Si(5) C(33) 1.873(4) yes . .
Si(6) C(30) 1.905(3) yes . .
Si(6) C(34) 1.880(3) yes . .
Si(6) C(35) 1.872(4) yes . .
Si(6) C(36) 1.851(3) yes . .
N(1) C(37) 1.458(3) yes . .
C(1) C(2) 1.416(4) yes . .
C(1) C(6) 1.414(4) yes . .
C(2) C(3) 1.402(4) yes . .
C(3) C(4) 1.385(4) yes . .
C(4) C(5) 1.389(4) yes . .
C(5) C(6) 1.397(4) yes . .
C(13) C(14) 1.409(3) yes . .
C(13) C(18) 1.409(4) yes . .
C(14) C(15) 1.402(4) yes . .
C(15) C(16) 1.383(5) yes . .
C(16) C(17) 1.382(4) yes . .
C(17) C(18) 1.414(4) yes . .
C(25) C(26) 1.413(4) yes . .
C(25) C(30) 1.415(3) yes . .
C(26) C(27) 1.402(4) yes . .
C(27) C(28) 1.380(4) yes . .
C(28) C(29) 1.384(5) yes . .
C(29) C(30) 1.408(4) yes . .
C(37) C(38) 1.536(3) yes . .
C(37) C(39) 1.541(3) yes . .
C(37) C(40) 1.535(4) yes . .
C(38) C(41) 1.536(4) yes . .
C(39) C(42) 1.541(4) yes . .
C(40) C(43) 1.528(4) yes . .
C(41) C(44) 1.528(4) yes . .
C(41) C(46) 1.527(5) yes . .
C(42) C(44) 1.534(4) yes . .
C(42) C(45) 1.519(4) yes . .
C(43) C(45) 1.525(4) yes . .
C(43) C(46) 1.530(5) yes . .

loop_
_geom_contact_atom_site_label_1
_geom_contact_atom_site_label_2
_geom_contact_distance
_geom_contact_publ_flag
_geom_contact_site_symmetry_1
_geom_contact_site_symmetry_2
V(1) S(1) 2.3191(7) yes . 55501
V(1) S(2) 2.2460(7) yes . 55501
V(1) S(3) 2.2658(8) yes . 55501
V(1) C(1) 3.368(3) yes . 55501
V(1) C(13) 3.413(2) yes . 55501
V(1) C(25) 3.453(3) yes . 55501
V(1) C(37) 3.091(2) yes . 55501
S(1) V(1) 2.3191(7) yes . 55501
S(1) Si(1) 3.379(1) yes . 55501
S(1) Si(2) 3.394(1) yes . 55501
S(1) N(1) 3.374(2) yes . 55501
S(1) C(1) 1.796(3) yes . 55501
S(1) C(2) 2.765(3) yes . 55501
S(1) C(6) 2.771(3) yes . 55501
S(1) C(8) 3.561(3) yes . 55501
S(1) C(12) 3.595(3) yes . 55501
S(2) V(1) 2.2460(7) yes . 55501
S(2) Si(3) 3.471(1) yes . 55501
S(2) Si(4) 3.340(1) yes . 55501
S(2) N(1) 3.167(2) yes . 55501
S(2) C(14) 2.789(2) yes . 55501
S(2) C(18) 2.721(3) yes . 55501
S(2) C(19) 3.449(3) yes . 55501
S(2) C(24) 3.566(4) yes . 55501
S(3) V(1) 2.2658(8) yes . 55501
S(3) Si(5) 3.433(1) yes . 55501
S(3) Si(6) 3.5037(9) yes . 55501
S(3) N(1) 3.096(2) yes . 55501
S(3) C(25) 1.795(3) yes . 55501
S(3) C(26) 2.778(3) yes . 55501
S(3) C(30) 2.764(3) yes . 55501
S(3) C(31) 3.527(4) yes . 55501
S(3) C(36) 3.331(3) yes . 55501
Si(1) S(1) 3.379(1) yes . 55501
Si(1) C(1) 2.941(3) yes . 55501
Si(1) C(2) 1.897(3) yes . 55501
Si(1) C(3) 2.836(3) yes . 55501
Si(2) S(1) 3.394(1) yes . 55501
Si(2) C(1) 2.945(3) yes . 55501
Si(2) C(5) 2.837(3) yes . 55501
Si(2) C(6) 1.901(3) yes . 55501
Si(3) S(2) 3.471(1) yes . 55501
Si(3) C(13) 2.932(3) yes . 55501
Si(3) C(14) 1.896(3) yes . 55501
Si(3) C(15) 2.846(3) yes . 55501
Si(4) S(2) 3.340(1) yes . 55501
Si(4) C(13) 2.922(3) yes . 55501
Si(4) C(17) 2.861(3) yes . 55501
Si(4) C(18) 1.898(3) yes . 55501
Si(5) S(3) 3.433(1) yes . 55501
Si(5) C(25) 2.952(3) yes . 55501
Si(5) C(26) 1.897(3) yes . 55501
Si(5) C(27) 2.826(3) yes . 55501
Si(6) S(3) 3.5037(9) yes . 55501
Si(6) C(25) 3.011(3) yes . 55501
Si(6) C(29) 2.781(3) yes . 55501
Si(6) C(30) 1.905(3) yes . 55501
N(1) S(1) 3.374(2) yes . 55501
N(1) S(2) 3.167(2) yes . 55501
N(1) S(3) 3.096(2) yes . 55501
N(1) C(13) 3.558(3) yes . 55501
N(1) C(25) 3.501(3) yes . 55501
N(1) C(38) 2.470(3) yes . 55501
N(1) C(39) 2.444(3) yes . 55501
N(1) C(40) 2.425(4) yes . 55501
C(1) V(1) 3.368(3) yes . 55501
C(1) S(1) 1.796(3) yes . 55501
C(1) Si(1) 2.941(3) yes . 55501
C(1) Si(2) 2.945(3) yes . 55501
C(1) C(3) 2.397(4) yes . 55501
C(1) C(4) 2.771(4) yes . 55501
C(1) C(5) 2.392(4) yes . 55501
C(2) S(1) 2.765(3) yes . 55501
C(2) Si(1) 1.897(3) yes . 55501
C(2) C(4) 2.438(4) yes . 55501
C(2) C(5) 2.811(4) yes . 55501
C(2) C(6) 2.483(4) yes . 55501
C(2) C(7) 3.007(4) yes . 55501
C(2) C(8) 3.233(4) yes . 55501
C(2) C(9) 3.043(5) yes . 55501
C(2) C(20) 3.544(4) yes . 55501
C(3) Si(1) 2.836(3) yes . 55501
C(3) C(1) 2.397(4) yes . 55501
C(3) C(5) 2.394(4) yes . 55501
C(3) C(6) 2.812(4) yes . 55501
C(3) C(9) 3.177(5) yes . 55501
C(4) C(1) 2.771(4) yes . 55501
C(4) C(2) 2.438(4) yes . 55501
C(4) C(6) 2.438(4) yes . 55501
C(5) Si(2) 2.837(3) yes . 55501
C(5) C(1) 2.392(4) yes . 55501
C(5) C(2) 2.811(4) yes . 55501
C(5) C(3) 2.394(4) yes . 55501
C(5) C(10) 3.178(4) yes . 55501
C(6) S(1) 2.771(3) yes . 55501
C(6) Si(2) 1.901(3) yes . 55501
C(6) C(2) 2.483(4) yes . 55501
C(6) C(3) 2.812(4) yes . 55501
C(6) C(4) 2.438(4) yes . 55501
C(6) C(10) 3.054(4) yes . 55501
C(6) C(11) 3.183(4) yes . 55501
C(6) C(12) 3.063(4) yes . 55501
C(7) C(2) 3.007(4) yes . 55501
C(7) C(8) 3.019(5) yes . 55501
C(7) C(9) 3.033(6) yes . 55501
C(8) S(1) 3.561(3) yes . 55501
C(8) C(2) 3.233(4) yes . 55501
C(8) C(7) 3.019(5) yes . 55501
C(8) C(9) 2.983(6) yes . 55501
C(9) C(2) 3.043(5) yes . 55501
C(9) C(3) 3.177(5) yes . 55501
C(9) C(7) 3.033(6) yes . 55501
C(9) C(8) 2.983(6) yes . 55501
C(10) C(5) 3.178(4) yes . 55501
C(10) C(6) 3.054(4) yes . 55501
C(10) C(11) 3.000(5) yes . 55501
C(10) C(12) 3.021(4) yes . 55501
C(11) C(6) 3.183(4) yes . 55501
C(11) C(10) 3.000(5) yes . 55501
C(11) C(12) 3.080(4) yes . 55501
C(12) S(1) 3.595(3) yes . 55501
C(12) C(6) 3.063(4) yes . 55501
C(12) C(10) 3.021(4) yes . 55501
C(12) C(11) 3.080(4) yes . 55501
C(13) V(1) 3.413(2) yes . 55501
C(13) Si(3) 2.932(3) yes . 55501
C(13) Si(4) 2.922(3) yes . 55501
C(13) N(1) 3.558(3) yes . 55501
C(13) C(15) 2.382(4) yes . 55501
C(13) C(16) 2.754(4) yes . 55501
C(13) C(17) 2.394(4) yes . 55501
C(13) C(19) 3.485(4) yes . 55501
C(13) C(24) 3.503(4) yes . 55501
C(14) S(2) 2.789(2) yes . 55501
C(14) Si(3) 1.896(3) yes . 55501
C(14) C(16) 2.437(4) yes . 55501
C(14) C(17) 2.815(4) yes . 55501
C(14) C(18) 2.477(4) yes . 55501
C(14) C(19) 3.075(4) yes . 55501
C(14) C(20) 3.154(4) yes . 55501
C(14) C(21) 3.029(4) yes . 55501
C(15) Si(3) 2.846(3) yes . 55501
C(15) C(13) 2.382(4) yes . 55501
C(15) C(17) 2.388(4) yes . 55501
C(15) C(18) 2.805(4) yes . 55501
C(15) C(21) 3.189(5) yes . 55501
C(16) C(13) 2.754(4) yes . 55501
C(16) C(14) 2.437(4) yes . 55501
C(16) C(18) 2.438(4) yes . 55501
C(17) Si(4) 2.861(3) yes . 55501
C(17) C(13) 2.394(4) yes . 55501
C(17) C(14) 2.815(4) yes . 55501
C(17) C(15) 2.388(4) yes . 55501
C(17) C(22) 3.156(5) yes . 55501
C(18) S(2) 2.721(3) yes . 55501
C(18) Si(4) 1.898(3) yes . 55501
C(18) C(14) 2.477(4) yes . 55501
C(18) C(15) 2.805(4) yes . 55501
C(18) C(16) 2.438(4) yes . 55501
C(18) C(22) 3.018(5) yes . 55501
C(18) C(23) 3.240(4) yes . 55501
C(18) C(24) 3.041(4) yes . 55501
C(18) C(32) 3.534(4) yes . 55501
C(19) S(2) 3.449(3) yes . 55501
C(19) C(13) 3.485(4) yes . 55501
C(19) C(14) 3.075(4) yes . 55501
C(19) C(20) 3.065(4) yes . 55501
C(19) C(21) 3.001(5) yes . 55501
C(20) C(2) 3.544(4) yes . 55501
C(20) C(14) 3.154(4) yes . 55501
C(20) C(19) 3.065(4) yes . 55501
C(20) C(21) 3.023(4) yes . 55501
C(20) C(38) 3.596(4) yes . 55501
C(21) C(14) 3.029(4) yes . 55501
C(21) C(15) 3.189(5) yes . 55501
C(21) C(19) 3.001(5) yes . 55501
C(21) C(20) 3.023(4) yes . 55501
C(22) C(17) 3.156(5) yes . 55501
C(22) C(18) 3.018(5) yes . 55501
C(22) C(23) 3.034(4) yes . 55501
C(22) C(24) 3.025(6) yes . 55501
C(23) C(18) 3.240(4) yes . 55501
C(23) C(22) 3.034(4) yes . 55501
C(23) C(24) 2.998(5) yes . 55501
C(23) C(32) 3.497(4) yes . 55501
C(24) S(2) 3.566(4) yes . 55501
C(24) C(13) 3.503(4) yes . 55501
C(24) C(18) 3.041(4) yes . 55501
C(24) C(22) 3.025(6) yes . 55501
C(24) C(23) 2.998(5) yes . 55501
C(25) V(1) 3.453(3) yes . 55501
C(25) S(3) 1.795(3) yes . 55501
C(25) Si(5) 2.952(3) yes . 55501
C(25) Si(6) 3.011(3) yes . 55501
C(25) N(1) 3.501(3) yes . 55501
C(25) C(27) 2.394(4) yes . 55501
C(25) C(28) 2.781(4) yes . 55501
C(25) C(29) 2.406(4) yes . 55501
C(25) C(31) 3.548(4) yes . 55501
C(26) S(3) 2.778(3) yes . 55501
C(26) Si(5) 1.897(3) yes . 55501
C(26) C(28) 2.441(4) yes . 55501
C(26) C(29) 2.810(4) yes . 55501
C(26) C(30) 2.474(4) yes . 55501
C(26) C(31) 3.037(4) yes . 55501
C(26) C(32) 3.162(4) yes . 55501
C(26) C(33) 3.057(5) yes . 55501
C(26) C(40) 3.584(4) yes . 55501
C(27) V(1) 2.611(3) yes . 66505
C(27) S(1) 2.611(3) yes . 66505
C(27) S(2) 2.611(3) yes . 66505
C(27) S(3) 2.611(3) yes . 66505
C(27) Si(1) 2.611(3) yes . 66505
C(27) Si(2) 2.611(3) yes . 66505
C(27) Si(3) 2.611(3) yes . 66505
C(27) Si(4) 2.611(3) yes . 66505
C(27) Si(5) 2.826(3) yes . 55501
C(27) Si(5) 2.611(3) yes . 66505
C(27) Si(6) 2.611(3) yes . 66505
C(27) N(1) 2.611(4) yes . 66505
C(27) C(1) 2.611(4) yes . 66505
C(27) C(2) 2.611(4) yes . 66505
C(27) C(3) 2.611(4) yes . 66505
C(27) C(4) 2.611(4) yes . 66505
C(27) C(5) 2.611(4) yes . 66505
C(27) C(6) 2.611(4) yes . 66505
C(27) C(7) 2.611(5) yes . 66505
C(27) C(8) 2.611(4) yes . 66505
C(27) C(9) 2.611(5) yes . 66505
C(27) C(10) 2.611(4) yes . 66505
C(27) C(11) 2.611(4) yes . 66505
C(27) C(12) 2.611(4) yes . 66505
C(27) C(13) 2.611(4) yes . 66505
C(27) C(14) 2.611(4) yes . 66505
C(27) C(15) 2.611(4) yes . 66505
C(27) C(16) 2.611(4) yes . 66505
C(27) C(17) 2.611(4) yes . 66505
C(27) C(18) 2.611(4) yes . 66505
C(27) C(19) 2.611(4) yes . 66505
C(27) C(20) 2.611(4) yes . 66505
C(27) C(21) 2.611(5) yes . 66505
C(27) C(22) 2.611(5) yes . 66505
C(27) C(23) 2.611(4) yes . 66505
C(27) C(24) 2.611(5) yes . 66505
C(27) C(25) 2.394(4) yes . 55501
C(27) C(25) 2.611(4) yes . 66505
C(27) C(26) 2.611(4) yes . 66505
C(27) C(27) 2.611(4) yes . 66505
C(27) C(28) 2.611(4) yes . 66505
C(27) C(29) 2.381(4) yes . 55501
C(27) C(29) 2.611(4) yes . 66505
C(27) C(30) 2.798(4) yes . 55501
C(27) C(30) 2.611(4) yes . 66505
C(27) C(31) 2.611(4) yes . 66505
C(27) C(32) 2.611(4) yes . 66505
C(27) C(33) 3.172(5) yes . 55501
C(27) C(33) 2.611(5) yes . 66505
C(27) C(34) 2.611(5) yes . 66505
C(27) C(35) 2.611(4) yes . 66505
C(27) C(36) 2.611(4) yes . 66505
C(27) C(37) 2.611(4) yes . 66505
C(27) C(38) 2.611(4) yes . 66505
C(27) C(39) 2.611(4) yes . 66505
C(27) C(40) 2.611(4) yes . 66505
C(27) C(41) 2.611(4) yes . 66505
C(27) C(42) 2.611(4) yes . 66505
C(27) C(43) 2.611(4) yes . 66505
C(27) C(44) 2.611(4) yes . 66505
C(27) C(45) 2.611(4) yes . 66505
C(27) C(46) 2.611(4) yes . 66505
C(28) V(1) 2.869(3) yes . 66505
C(28) S(1) 2.869(3) yes . 66505
C(28) S(2) 2.869(3) yes . 66505
C(28) S(3) 2.869(3) yes . 66505
C(28) Si(1) 2.869(3) yes . 66505
C(28) Si(2) 2.869(3) yes . 66505
C(28) Si(3) 2.869(3) yes . 66505
C(28) Si(4) 2.869(3) yes . 66505
C(28) Si(5) 2.869(3) yes . 66505
C(28) Si(6) 2.869(3) yes . 66505
C(28) N(1) 2.869(4) yes . 66505
C(28) C(1) 2.869(4) yes . 66505
C(28) C(2) 2.869(4) yes . 66505
C(28) C(3) 2.869(4) yes . 66505
C(28) C(4) 2.869(4) yes . 66505
C(28) C(5) 2.869(4) yes . 66505
C(28) C(6) 2.869(4) yes . 66505
C(28) C(7) 2.869(5) yes . 66505
C(28) C(8) 2.869(4) yes . 66505
C(28) C(9) 2.869(5) yes . 66505
C(28) C(10) 2.869(4) yes . 66505
C(28) C(11) 2.869(4) yes . 66505
C(28) C(12) 2.869(4) yes . 66505
C(28) C(13) 2.869(4) yes . 66505
C(28) C(14) 2.869(4) yes . 66505
C(28) C(15) 2.869(4) yes . 66505
C(28) C(16) 2.869(4) yes . 66505
C(28) C(17) 2.869(4) yes . 66505
C(28) C(18) 2.869(4) yes . 66505
C(28) C(19) 2.869(4) yes . 66505
C(28) C(20) 2.869(4) yes . 66505
C(28) C(21) 2.869(5) yes . 66505
C(28) C(22) 2.869(5) yes . 66505
C(28) C(23) 2.869(4) yes . 66505
C(28) C(24) 2.869(5) yes . 66505
C(28) C(25) 2.781(4) yes . 55501
C(28) C(25) 2.869(4) yes . 66505
C(28) C(26) 2.441(4) yes . 55501
C(28) C(26) 2.869(4) yes . 66505
C(28) C(27) 2.869(4) yes . 66505
C(28) C(28) 2.869(4) yes . 66505
C(28) C(29) 2.869(4) yes . 66505
C(28) C(30) 2.440(4) yes . 55501
C(28) C(30) 2.869(4) yes . 66505
C(28) C(31) 2.869(5) yes . 66505
C(28) C(32) 2.869(4) yes . 66505
C(28) C(33) 2.869(5) yes . 66505
C(28) C(34) 2.869(5) yes . 66505
C(28) C(35) 2.869(4) yes . 66505
C(28) C(36) 2.869(4) yes . 66505
C(28) C(37) 2.869(4) yes . 66505
C(28) C(38) 2.869(4) yes . 66505
C(28) C(39) 2.869(4) yes . 66505
C(28) C(40) 2.869(4) yes . 66505
C(28) C(41) 2.869(4) yes . 66505
C(28) C(42) 2.869(4) yes . 66505
C(28) C(43) 2.869(4) yes . 66505
C(28) C(44) 2.869(4) yes . 66505
C(28) C(45) 2.869(4) yes . 66505
C(28) C(46) 2.869(4) yes . 66505
C(29) Si(6) 2.781(3) yes . 55501
C(29) C(25) 2.406(4) yes . 55501
C(29) C(26) 2.810(4) yes . 55501
C(29) C(27) 2.381(4) yes . 55501
C(29) C(34) 3.182(4) yes . 55501
C(30) S(3) 2.764(3) yes . 55501
C(30) Si(6) 1.905(3) yes . 55501
C(30) C(26) 2.474(4) yes . 55501
C(30) C(27) 2.798(4) yes . 55501
C(30) C(28) 2.440(4) yes . 55501
C(30) C(34) 2.996(4) yes . 55501
C(30) C(35) 3.074(4) yes . 55501
C(30) C(36) 3.210(4) yes . 55501
C(31) S(3) 3.527(4) yes . 55501
C(31) C(25) 3.548(4) yes . 55501
C(31) C(26) 3.037(4) yes . 55501
C(31) C(32) 3.093(4) yes . 55501
C(31) C(33) 3.012(5) yes . 55501
C(32) C(18) 3.534(4) yes . 55501
C(32) C(23) 3.497(4) yes . 55501
C(32) C(26) 3.162(4) yes . 55501
C(32) C(31) 3.093(4) yes . 55501
C(32) C(33) 2.992(6) yes . 55501
C(32) C(40) 3.442(4) yes . 55501
C(33) C(26) 3.057(5) yes . 55501
C(33) C(27) 3.172(5) yes . 55501
C(33) C(31) 3.012(5) yes . 55501
C(33) C(32) 2.992(6) yes . 55501
C(34) C(29) 3.182(4) yes . 55501
C(34) C(30) 2.996(4) yes . 55501
C(34) C(35) 3.079(5) yes . 55501
C(34) C(36) 2.962(5) yes . 55501
C(35) C(30) 3.074(4) yes . 55501
C(35) C(34) 3.079(5) yes . 55501
C(35) C(36) 3.053(4) yes . 55501
C(36) S(3) 3.331(3) yes . 55501
C(36) C(30) 3.210(4) yes . 55501
C(36) C(34) 2.962(5) yes . 55501
C(36) C(35) 3.053(4) yes . 55501
C(37) V(1) 3.091(2) yes . 55501
C(37) C(39) 1.541(3) yes . 55501
C(37) C(41) 2.494(4) yes . 55501
C(37) C(42) 2.506(4) yes . 55501
C(37) C(43) 2.501(4) yes . 55501
C(37) C(44) 2.935(4) yes . 55501
C(37) C(45) 2.941(4) yes . 55501
C(37) C(46) 2.943(4) yes . 55501
C(38) N(1) 2.470(3) yes . 55501
C(38) C(20) 3.596(4) yes . 55501
C(38) C(39) 2.524(4) yes . 55501
C(38) C(40) 2.496(4) yes . 55501
C(38) C(42) 2.942(4) yes . 55501
C(38) C(43) 2.939(4) yes . 55501
C(38) C(44) 2.506(4) yes . 55501
C(38) C(45) 3.547(4) yes . 55501
C(38) C(46) 2.519(4) yes . 55501
C(39) N(1) 2.444(3) yes . 55501
C(39) C(37) 1.541(3) yes . 55501
C(39) C(38) 2.524(4) yes . 55501
C(39) C(40) 2.509(4) yes . 55501
C(39) C(41) 2.941(4) yes . 55501
C(39) C(42) 1.541(4) yes . 55501
C(39) C(43) 2.923(4) yes . 55501
C(39) C(44) 2.517(4) yes . 55501
C(39) C(45) 2.498(4) yes . 55501
C(39) C(46) 3.547(4) yes . 55501
C(40) N(1) 2.425(4) yes . 55501
C(40) C(26) 3.584(4) yes . 55501
C(40) C(32) 3.442(4) yes . 55501
C(40) C(38) 2.496(4) yes . 55501
C(40) C(39) 2.509(4) yes . 55501
C(40) C(41) 2.908(4) yes . 55501
C(40) C(42) 2.935(4) yes . 55501
C(40) C(44) 3.533(4) yes . 55501
C(40) C(45) 2.514(4) yes . 55501
C(40) C(46) 2.491(4) yes . 55501
C(41) C(37) 2.494(4) yes . 55501
C(41) C(39) 2.941(4) yes . 55501
C(41) C(40) 2.908(4) yes . 55501
C(41) C(42) 2.491(4) yes . 55501
C(41) C(43) 2.484(5) yes . 55501
C(41) C(45) 2.918(4) yes . 55501
C(42) C(37) 2.506(4) yes . 55501
C(42) C(38) 2.942(4) yes . 55501
C(42) C(39) 1.541(4) yes . 55501
C(42) C(40) 2.935(4) yes . 55501
C(42) C(41) 2.491(4) yes . 55501
C(42) C(43) 2.482(4) yes . 55501
C(42) C(46) 2.921(4) yes . 55501
C(43) V(1) 3.572(3) yes . 66505
C(43) S(1) 3.572(3) yes . 66505
C(43) S(2) 3.572(3) yes . 66505
C(43) S(3) 3.572(3) yes . 66505
C(43) Si(1) 3.572(3) yes . 66505
C(43) Si(2) 3.572(3) yes . 66505
C(43) Si(3) 3.572(3) yes . 66505
C(43) Si(4) 3.572(3) yes . 66505
C(43) Si(5) 3.572(3) yes . 66505
C(43) Si(6) 3.572(3) yes . 66505
C(43) N(1) 3.572(4) yes . 66505
C(43) C(1) 3.572(4) yes . 66505
C(43) C(2) 3.572(4) yes . 66505
C(43) C(3) 3.572(5) yes . 66505
C(43) C(4) 3.572(5) yes . 66505
C(43) C(5) 3.572(4) yes . 66505
C(43) C(6) 3.572(4) yes . 66505
C(43) C(7) 3.572(6) yes . 66505
C(43) C(8) 3.572(5) yes . 66505
C(43) C(9) 3.572(6) yes . 66505
C(43) C(10) 3.572(5) yes . 66505
C(43) C(11) 3.572(5) yes . 66505
C(43) C(12) 3.572(5) yes . 66505
C(43) C(13) 3.572(4) yes . 66505
C(43) C(14) 3.572(4) yes . 66505
C(43) C(15) 3.572(5) yes . 66505
C(43) C(16) 3.572(5) yes . 66505
C(43) C(17) 3.572(5) yes . 66505
C(43) C(18) 3.572(4) yes . 66505
C(43) C(19) 3.572(5) yes . 66505
C(43) C(20) 3.572(5) yes . 66505
C(43) C(21) 3.572(5) yes . 66505
C(43) C(22) 3.572(5) yes . 66505
C(43) C(23) 3.572(4) yes . 66505
C(43) C(24) 3.572(5) yes . 66505
C(43) C(25) 3.572(4) yes . 66505
C(43) C(26) 3.572(4) yes . 66505
C(43) C(27) 3.572(4) yes . 66505
C(43) C(28) 3.572(5) yes . 66505
C(43) C(29) 3.572(5) yes . 66505
C(43) C(30) 3.572(4) yes . 66505
C(43) C(31) 3.572(5) yes . 66505
C(43) C(32) 3.572(5) yes . 66505
C(43) C(33) 3.572(6) yes . 66505
C(43) C(34) 3.572(5) yes . 66505
C(43) C(35) 3.572(5) yes . 66505
C(43) C(36) 3.572(5) yes . 66505
C(43) C(37) 2.501(4) yes . 55501
C(43) C(37) 3.572(4) yes . 66505
C(43) C(38) 2.939(4) yes . 55501
C(43) C(38) 3.572(4) yes . 66505
C(43) C(39) 2.923(4) yes . 55501
C(43) C(39) 3.572(4) yes . 66505
C(43) C(40) 3.572(5) yes . 66505
C(43) C(41) 2.484(5) yes . 55501
C(43) C(41) 3.572(4) yes . 66505
C(43) C(42) 2.482(4) yes . 55501
C(43) C(42) 3.572(4) yes . 66505
C(43) C(43) 3.572(5) yes . 66505
C(43) C(44) 2.924(4) yes . 55501
C(43) C(44) 3.572(4) yes . 66505
C(43) C(45) 3.572(5) yes . 66505
C(43) C(46) 3.572(5) yes . 66505
C(44) C(37) 2.935(4) yes . 55501
C(44) C(38) 2.506(4) yes . 55501
C(44) C(39) 2.517(4) yes . 55501
C(44) C(40) 3.533(4) yes . 55501
C(44) C(43) 2.924(4) yes . 55501
C(44) C(45) 2.497(4) yes . 55501
C(44) C(46) 2.496(4) yes . 55501
C(45) V(1) 2.896(3) yes . 66505
C(45) S(1) 2.896(3) yes . 66505
C(45) S(2) 2.896(3) yes . 66505
C(45) S(3) 2.896(3) yes . 66505
C(45) Si(1) 2.896(3) yes . 66505
C(45) Si(2) 2.896(3) yes . 66505
C(45) Si(3) 2.896(3) yes . 66505
C(45) Si(4) 2.896(3) yes . 66505
C(45) Si(5) 2.896(3) yes . 66505
C(45) Si(6) 2.896(3) yes . 66505
C(45) N(1) 2.896(4) yes . 66505
C(45) C(1) 2.896(4) yes . 66505
C(45) C(2) 2.896(4) yes . 66505
C(45) C(3) 2.896(5) yes . 66505
C(45) C(4) 2.896(5) yes . 66505
C(45) C(5) 2.896(4) yes . 66505
C(45) C(6) 2.896(4) yes . 66505
C(45) C(7) 2.896(6) yes . 66505
C(45) C(8) 2.896(5) yes . 66505
C(45) C(9) 2.896(6) yes . 66505
C(45) C(10) 2.896(5) yes . 66505
C(45) C(11) 2.896(5) yes . 66505
C(45) C(12) 2.896(5) yes . 66505
C(45) C(13) 2.896(4) yes . 66505
C(45) C(14) 2.896(4) yes . 66505
C(45) C(15) 2.896(5) yes . 66505
C(45) C(16) 2.896(5) yes . 66505
C(45) C(17) 2.896(5) yes . 66505
C(45) C(18) 2.896(4) yes . 66505
C(45) C(19) 2.896(5) yes . 66505
C(45) C(20) 2.896(5) yes . 66505
C(45) C(21) 2.896(5) yes . 66505
C(45) C(22) 2.896(5) yes . 66505
C(45) C(23) 2.896(4) yes . 66505
C(45) C(24) 2.896(5) yes . 66505
C(45) C(25) 2.896(4) yes . 66505
C(45) C(26) 2.896(4) yes . 66505
C(45) C(27) 2.896(4) yes . 66505
C(45) C(28) 2.896(5) yes . 66505
C(45) C(29) 2.896(5) yes . 66505
C(45) C(30) 2.896(4) yes . 66505
C(45) C(31) 2.896(5) yes . 66505
C(45) C(32) 2.896(5) yes . 66505
C(45) C(33) 2.896(6) yes . 66505
C(45) C(34) 2.896(5) yes . 66505
C(45) C(35) 2.896(5) yes . 66505
C(45) C(36) 2.896(5) yes . 66505
C(45) C(37) 2.941(4) yes . 55501
C(45) C(37) 2.896(4) yes . 66505
C(45) C(38) 3.547(4) yes . 55501
C(45) C(38) 2.896(4) yes . 66505
C(45) C(39) 2.498(4) yes . 55501
C(45) C(39) 2.896(4) yes . 66505
C(45) C(40) 2.514(4) yes . 55501
C(45) C(40) 2.896(4) yes . 66505
C(45) C(41) 2.918(4) yes . 55501
C(45) C(41) 2.896(4) yes . 66505
C(45) C(42) 2.896(4) yes . 66505
C(45) C(43) 2.896(5) yes . 66505
C(45) C(44) 2.497(4) yes . 55501
C(45) C(44) 2.896(4) yes . 66505
C(45) C(45) 2.896(5) yes . 66505
C(45) C(46) 2.491(4) yes . 55501
C(45) C(46) 2.896(5) yes . 66505
C(46) C(37) 2.943(4) yes . 55501
C(46) C(38) 2.519(4) yes . 55501
C(46) C(39) 3.547(4) yes . 55501
C(46) C(40) 2.491(4) yes . 55501
C(46) C(42) 2.921(4) yes . 55501
C(46) C(44) 2.496(4) yes . 55501
C(46) C(45) 2.491(4) yes . 55501

loop_
_geom_torsion_atom_site_label_1
_geom_torsion_atom_site_label_2
_geom_torsion_atom_site_label_3
_geom_torsion_atom_site_label_4
_geom_torsion
_geom_torsion_publ_flag
_geom_torsion_site_symmetry_1
_geom_torsion_site_symmetry_2
_geom_torsion_site_symmetry_3
_geom_torsion_site_symmetry_4
S(2) V(1) S(1) C(1) 16.61(9) yes . . . .
S(3) V(1) S(1) C(1) 140.50(9) yes . . . .
N(1) V(1) S(1) C(1) -105.64(9) yes . . . .
S(1) V(1) S(2) C(13) -146.8(1) yes . . . .
S(3) V(1) S(2) C(13) 95.4(1) yes . . . .
N(1) V(1) S(2) C(13) -20.0(1) yes . . . .
S(1) V(1) S(3) C(25) 99.30(9) yes . . . .
S(2) V(1) S(3) C(25) -140.79(9) yes . . . .
N(1) V(1) S(3) C(25) -22.8(1) yes . . . .
V(1) S(1) C(1) C(2) 100.2(2) yes . . . .
V(1) S(1) C(1) C(6) -82.4(2) yes . . . .
V(1) S(2) C(13) C(14) 85.6(2) yes . . . .
V(1) S(2) C(13) C(18) -95.3(2) yes . . . .
V(1) S(3) C(25) C(26) 101.5(2) yes . . . .
V(1) S(3) C(25) C(30) -81.2(2) yes . . . .
C(7) Si(1) C(2) C(1) 62.0(2) yes . . . .
C(7) Si(1) C(2) C(3) -105.3(2) yes . . . .
C(8) Si(1) C(2) C(1) -61.1(2) yes . . . .
C(8) Si(1) C(2) C(3) 131.6(2) yes . . . .
C(9) Si(1) C(2) C(1) 178.7(2) yes . . . .
C(9) Si(1) C(2) C(3) 11.3(2) yes . . . .
C(10) Si(2) C(6) C(1) -170.3(2) yes . . . .
C(10) Si(2) C(6) C(5) -0.8(2) yes . . . .
C(11) Si(2) C(6) C(1) 71.0(2) yes . . . .
C(11) Si(2) C(6) C(5) -119.5(2) yes . . . .
C(12) Si(2) C(6) C(1) -54.2(2) yes . . . .
C(12) Si(2) C(6) C(5) 115.3(2) yes . . . .
C(19) Si(3) C(14) C(13) 36.3(2) yes . . . .
C(19) Si(3) C(14) C(15) -130.2(2) yes . . . .
C(20) Si(3) C(14) C(13) -88.2(2) yes . . . .
C(20) Si(3) C(14) C(15) 105.3(2) yes . . . .
C(21) Si(3) C(14) C(13) 151.9(2) yes . . . .
C(21) Si(3) C(14) C(15) -14.7(2) yes . . . .
C(22) Si(4) C(18) C(13) -163.6(2) yes . . . .
C(22) Si(4) C(18) C(17) 0.9(2) yes . . . .
C(23) Si(4) C(18) C(13) 73.6(2) yes . . . .
C(23) Si(4) C(18) C(17) -121.9(2) yes . . . .
C(24) Si(4) C(18) C(13) -48.1(2) yes . . . .
C(24) Si(4) C(18) C(17) 116.4(2) yes . . . .
C(31) Si(5) C(26) C(25) 49.1(2) yes . . . .
C(31) Si(5) C(26) C(27) -120.3(2) yes . . . .
C(32) Si(5) C(26) C(25) -76.3(2) yes . . . .
C(32) Si(5) C(26) C(27) 114.2(2) yes . . . .
C(33) Si(5) C(26) C(25) 164.8(2) yes . . . .
C(33) Si(5) C(26) C(27) -4.6(2) yes . . . .
C(34) Si(6) C(30) C(25) -131.7(2) yes . . . .
C(34) Si(6) C(30) C(29) 42.4(2) yes . . . .
C(35) Si(6) C(30) C(25) 110.4(2) yes . . . .
C(35) Si(6) C(30) C(29) -75.6(2) yes . . . .
C(36) Si(6) C(30) C(25) -15.7(3) yes . . . .
C(36) Si(6) C(30) C(29) 158.4(2) yes . . . .
S(1) C(1) C(2) Si(1) 17.8(3) yes . . . .
S(1) C(1) C(2) C(3) -174.7(2) yes . . . .
C(6) C(1) C(2) Si(1) -159.5(2) yes . . . .
C(6) C(1) C(2) C(3) 8.0(3) yes . . . .
S(1) C(1) C(6) Si(2) -16.0(3) yes . . . .
S(1) C(1) C(6) C(5) 174.4(2) yes . . . .
C(2) C(1) C(6) Si(2) 161.3(2) yes . . . .
C(2) C(1) C(6) C(5) -8.3(3) yes . . . .
Si(1) C(2) C(3) C(4) 167.4(2) yes . . . .
C(1) C(2) C(3) C(4) -1.0(4) yes . . . .
C(2) C(3) C(4) C(5) -5.2(4) yes . . . .
C(3) C(4) C(5) C(6) 4.8(4) yes . . . .
C(4) C(5) C(6) Si(2) -168.6(2) yes . . . .
C(4) C(5) C(6) C(1) 1.7(4) yes . . . .
S(2) C(13) C(14) Si(3) 26.4(3) yes . . . .
S(2) C(13) C(14) C(15) -166.7(2) yes . . . .
C(18) C(13) C(14) Si(3) -152.6(2) yes . . . .
C(18) C(13) C(14) C(15) 14.2(4) yes . . . .
S(2) C(13) C(18) Si(4) -29.0(3) yes . . . .
S(2) C(13) C(18) C(17) 166.1(2) yes . . . .
C(14) C(13) C(18) Si(4) 150.1(2) yes . . . .
C(14) C(13) C(18) C(17) -14.8(4) yes . . . .
Si(3) C(14) C(15) C(16) 165.5(2) yes . . . .
C(13) C(14) C(15) C(16) -2.1(4) yes . . . .
C(14) C(15) C(16) C(17) -8.6(5) yes . . . .
C(15) C(16) C(17) C(18) 7.9(5) yes . . . .
C(16) C(17) C(18) Si(4) -162.3(2) yes . . . .
C(16) C(17) C(18) C(13) 3.3(4) yes . . . .
S(3) C(25) C(26) Si(5) 17.5(3) yes . . . .
S(3) C(25) C(26) C(27) -173.0(2) yes . . . .
C(30) C(25) C(26) Si(5) -159.7(2) yes . . . .
C(30) C(25) C(26) C(27) 9.8(4) yes . . . .
S(3) C(25) C(30) Si(6) -13.4(3) yes . . . .
S(3) C(25) C(30) C(29) 172.7(2) yes . . . .
C(26) C(25) C(30) Si(6) 163.8(2) yes . . . .
C(26) C(25) C(30) C(29) -10.1(4) yes . . . .
Si(5) C(26) C(27) C(28) 168.7(2) yes . . . .
C(25) C(26) C(27) C(28) -1.7(4) yes . . . .
C(26) C(27) C(28) C(29) -5.7(4) yes . . . .
C(27) C(28) C(29) C(30) 5.4(5) yes . . . .
C(28) C(29) C(30) Si(6) -172.6(2) yes . . . .
C(28) C(29) C(30) C(25) 2.3(4) yes . . . .
N(1) C(37) C(38) C(41) 179.0(2) yes . . . .
C(39) C(37) C(38) C(41) -59.9(3) yes . . . .
C(40) C(37) C(38) C(41) 59.9(3) yes . . . .
N(1) C(37) C(39) C(42) -178.5(2) yes . . . .
C(38) C(37) C(39) C(42) 59.2(3) yes . . . .
C(40) C(37) C(39) C(42) -60.3(3) yes . . . .
N(1) C(37) C(40) C(43) 177.6(2) yes . . . .
C(38) C(37) C(40) C(43) -61.6(3) yes . . . .
C(39) C(37) C(40) C(43) 58.9(3) yes . . . .
C(37) C(38) C(41) C(44) 60.9(3) yes . . . .
C(37) C(38) C(41) C(46) -60.1(3) yes . . . .
C(37) C(39) C(42) C(44) -59.3(3) yes . . . .
C(37) C(39) C(42) C(45) 61.3(3) yes . . . .
C(37) C(40) C(43) C(45) -58.6(3) yes . . . .
C(37) C(40) C(43) C(46) 61.8(3) yes . . . .
C(38) C(41) C(44) C(42) -61.4(3) yes . . . .
C(46) C(41) C(44) C(42) 60.2(3) yes . . . .
C(38) C(41) C(46) C(43) 60.1(3) yes . . . .
C(44) C(41) C(46) C(43) -61.0(3) yes . . . .
C(39) C(42) C(44) C(41) 60.6(3) yes . . . .
C(45) C(42) C(44) C(41) -59.9(3) yes . . . .
C(39) C(42) C(45) C(43) -60.4(3) yes . . . .
C(44) C(42) C(45) C(43) 60.3(3) yes . . . .
C(40) C(43) C(45) C(42) 59.4(3) yes . . . .
C(46) C(43) C(45) C(42) -60.9(3) yes . . . .
C(40) C(43) C(46) C(41) -60.3(3) yes . . . .
C(45) C(43) C(46) C(41) 61.1(3) yes . . . .
